data_2225366
loop_
_publ_author_name
'Lu, Yu-kun'
'Xu, Ji-qing'
'Yu, Hai-hui'

_publ_section_title
;
 Tris(piperazinediium) phosphatododecamolybo(V,VI)phosphate
;
_journal_coeditor_code SI2235
_journal_issue 3
_journal_name_full 'Acta Crystallographica Section E'
_journal_page_first m263
_journal_page_last m264
_journal_paper_doi 10.1107/S1600536810002473
_journal_volume 66
_journal_year 2010
_chemical_formula_iupac '(C4 H12 N2)3 [P Mo12 O40]'
_chemical_formula_moiety '3(C4 H12 N2 2+, Mo12 O40 P 6-'
_chemical_formula_sum 'C12 H36 Mo12 N6 O40 P'
_chemical_formula_weight 2086.72
_chemical_name_systematic
;
Tris(piperazinediium) phosphatododecamolybdo(V,VI)phosphate
;
_space_group_IT_number 167
_symmetry_cell_setting trigonal
_symmetry_space_group_name_Hall '-R 3 2"c'
_symmetry_space_group_name_H-M 'R -3 c :H'
_atom_sites_solution_hydrogens geom
_atom_sites_solution_primary direct
_atom_sites_solution_secondary difmap
_audit_creation_method SHELXL-97
_cell_angle_alpha 90.00
_cell_angle_beta 90.00
_cell_angle_gamma 120.00
_cell_formula_units_Z 6
_cell_length_a 17.890(3)
_cell_length_b 17.890(3)
_cell_length_c 23.600(6)
_cell_measurement_reflns_used 7741
_cell_measurement_temperature 296(2)
_cell_measurement_theta_max 25.91
_cell_measurement_theta_min 2.28
_cell_volume 6541(2)
_computing_cell_refinement 'RAPID-AUTO (Rigaku, 1998)'
_computing_data_collection 'RAPID-AUTO (Rigaku, 1998)'
_computing_data_reduction 'RAPID-AUTO (Rigaku, 1998)'
_computing_molecular_graphics 'DIAMOND (Brandenburg, 1999)'
_computing_publication_material 'SHELXL97 (Sheldrick, 2008)'
_computing_structure_refinement 'SHELXL97 (Sheldrick, 2008)'
_computing_structure_solution 'SHELXS97 (Sheldrick, 2008)'
_diffrn_ambient_temperature 296(2)
_diffrn_detector_area_resol_mean 10
_diffrn_measured_fraction_theta_full 0.999
_diffrn_measured_fraction_theta_max 0.999
_diffrn_measurement_device_type 'Rigaku R-AXIS RAPID'
_diffrn_measurement_method '\w scans'
_diffrn_radiation_monochromator graphite
_diffrn_radiation_source 'fine-focus sealed tube'
_diffrn_radiation_type MoK\a
_diffrn_radiation_wavelength 0.71073
_diffrn_reflns_av_R_equivalents 0.0559
_diffrn_reflns_av_sigmaI/netI 0.0235
_diffrn_reflns_limit_h_max 20
_diffrn_reflns_limit_h_min -21
_diffrn_reflns_limit_k_max 21
_diffrn_reflns_limit_k_min -21
_diffrn_reflns_limit_l_max 28
_diffrn_reflns_limit_l_min -25
_diffrn_reflns_number 11291
_diffrn_reflns_theta_full 25.90
_diffrn_reflns_theta_max 25.90
_diffrn_reflns_theta_min 2.17
_diffrn_standards_decay_% 0
_diffrn_standards_number 0
_exptl_absorpt_coefficient_mu 3.485
_exptl_absorpt_correction_T_max 0.682
_exptl_absorpt_correction_T_min 0.517
_exptl_absorpt_correction_type multi-scan
_exptl_absorpt_process_details '(ABSCOR; Higashi, 1995)'
_exptl_crystal_colour black
_exptl_crystal_density_diffrn 3.178
_exptl_crystal_density_method 'not measured'
_exptl_crystal_description polyhedron
_exptl_crystal_F_000 5934
_exptl_crystal_size_max 0.20
_exptl_crystal_size_mid 0.16
_exptl_crystal_size_min 0.11
_refine_diff_density_max 0.656
_refine_diff_density_min -0.609
_refine_ls_extinction_coef 0.000246(16)
_refine_ls_extinction_expression Fc^*^=kFc[1+0.001xFc^2^\l^3^/sin(2\q)]^-1/4^
_refine_ls_extinction_method 'SHELXL97 (Sheldrick, 2008)'
_refine_ls_goodness_of_fit_ref 1.144
_refine_ls_hydrogen_treatment constr
_refine_ls_matrix_type full
_refine_ls_number_parameters 142
_refine_ls_number_reflns 1413
_refine_ls_number_restraints 0
_refine_ls_restrained_S_all 1.144
_refine_ls_R_factor_all 0.0207
_refine_ls_R_factor_gt 0.0199
_refine_ls_shift/su_max 0.000
_refine_ls_shift/su_mean 0.000
_refine_ls_structure_factor_coef Fsqd
_refine_ls_weighting_details 'w=1/[\s^2^(Fo^2^)+(0.0243P)^2^+29.6980P] where P=(Fo^2^+2Fc^2^)/3'
_refine_ls_weighting_scheme calc
_refine_ls_wR_factor_gt 0.0524
_refine_ls_wR_factor_ref 0.0528
_reflns_number_gt 1363
_reflns_number_total 1413
_reflns_threshold_expression I>2sigma(I)
_cod_data_source_file si2235.cif
_cod_data_source_block I
_cod_original_sg_symbol_H-M 'R -3 c'
_cod_database_code 2225366
_cod_database_fobs_code 2225366

loop_
_symmetry_equiv_pos_as_xyz
'x, y, z'
'-y, x-y, z'
'-x+y, -x, z'
'y, x, -z+1/2'
'-x, -x+y, -z+1/2'
'x-y, -y, -z+1/2'
'x+2/3, y+1/3, z+1/3'
'-y+2/3, x-y+1/3, z+1/3'
'-x+y+2/3, -x+1/3, z+1/3'
'y+2/3, x+1/3, -z+5/6'
'-x+2/3, -x+y+1/3, -z+5/6'
'x-y+2/3, -y+1/3, -z+5/6'
'x+1/3, y+2/3, z+2/3'
'-y+1/3, x-y+2/3, z+2/3'
'-x+y+1/3, -x+2/3, z+2/3'
'y+1/3, x+2/3, -z+7/6'
'-x+1/3, -x+y+2/3, -z+7/6'
'x-y+1/3, -y+2/3, -z+7/6'
'-x, -y, -z'
'y, -x+y, -z'
'x-y, x, -z'
'-y, -x, z-1/2'
'x, x-y, z-1/2'
'-x+y, y, z-1/2'
'-x+2/3, -y+1/3, -z+1/3'
'y+2/3, -x+y+1/3, -z+1/3'
'x-y+2/3, x+1/3, -z+1/3'
'-y+2/3, -x+1/3, z-1/6'
'x+2/3, x-y+1/3, z-1/6'
'-x+y+2/3, y+1/3, z-1/6'
'-x+1/3, -y+2/3, -z+2/3'
'y+1/3, -x+y+2/3, -z+2/3'
'x-y+1/3, x+2/3, -z+2/3'
'-y+1/3, -x+2/3, z+1/6'
'x+1/3, x-y+2/3, z+1/6'
'-x+y+1/3, y+2/3, z+1/6'

loop_
_atom_site_type_symbol
_atom_site_label
_atom_site_fract_x
_atom_site_fract_y
_atom_site_fract_z
_atom_site_U_iso_or_equiv
_atom_site_adp_type
_atom_site_calc_flag
_atom_site_refinement_flags
_atom_site_occupancy
_atom_site_disorder_assembly
_atom_site_disorder_group
O O40 -0.0237(5) 0.1531(4) 0.0737(3) 0.0207(13) Uani d P 0.50 . .
O O30 0.0735(4) 0.2139(4) -0.0190(2) 0.0197(11) Uani d P 0.50 . .
O O50 0.1366(4) 0.1818(4) 0.0714(2) 0.0194(11) Uani d P 0.50 . .
C C1 0.2710(2) 0.1678(2) 0.20485(14) 0.0309(8) Uani d . 1 . .
H H1A 0.2122 0.1414 0.2187 0.037 Uiso calc R 1 . .
H H1B 0.3058 0.2205 0.2261 0.037 Uiso calc R 1 . .
C C2 0.3615(2) 0.2263(2) 0.11974(13) 0.0268(7) Uani d . 1 . .
H H2A 0.3992 0.2809 0.1383 0.032 Uiso calc R 1 . .
H H2B 0.3605 0.2373 0.0796 0.032 Uiso calc R 1 . .
Mo Mo1 -0.038697(18) 0.177638(17) 0.000676(10) 0.02000(11) Uani d . 1 . .
Mo Mo2 0.046862(16) 0.131369(17) 0.123257(11) 0.01944(11) Uani d . 1 . .
N N1 0.27315(17) 0.18861(18) 0.14324(12) 0.0247(6) Uani d . 1 . .
H H1C 0.2375 0.1402 0.1241 0.030 Uiso calc R 1 . .
H H1D 0.2541 0.2262 0.1386 0.030 Uiso calc R 1 . .
O O1 -0.05695(18) 0.26048(17) 0.00042(11) 0.0377(6) Uani d . 1 . .
O O2 0.06793(17) 0.1903(2) 0.18145(11) 0.0451(7) Uani d . 1 . .
O O3 0.0872(4) 0.2510(4) -0.0075(2) 0.0184(11) Uani d P 0.50 . .
O O4 -0.0138(4) 0.1855(4) 0.0855(3) 0.0191(13) Uani d P 0.50 . .
O O5 0.1516(4) 0.2187(4) 0.0842(2) 0.0187(11) Uani d P 0.50 . .
O O6 0.09680(17) 0.06339(16) 0.14146(18) 0.0583(10) Uani d . 1 . .
O O7 0.0325(2) 0.0921(2) 0.02241(16) 0.0151(8) Uani d P 0.50 . .
O O8 0.0000 0.0000 0.0639(3) 0.0148(13) Uani d SP 0.50 . .
P P1 0.0000 0.0000 0.0000 0.0119(3) Uani d S 1 . .

loop_
_atom_site_aniso_label
_atom_site_aniso_U_11
_atom_site_aniso_U_22
_atom_site_aniso_U_33
_atom_site_aniso_U_12
_atom_site_aniso_U_13
_atom_site_aniso_U_23
O40 0.027(3) 0.026(4) 0.017(3) 0.019(3) -0.001(2) -0.003(2)
O30 0.019(3) 0.020(3) 0.020(3) 0.010(3) 0.000(2) 0.000(2)
O50 0.019(3) 0.021(3) 0.018(3) 0.010(3) 0.000(2) -0.002(2)
C1 0.0290(18) 0.045(2) 0.0244(16) 0.0228(16) 0.0041(13) 0.0029(14)
C2 0.0221(16) 0.0303(17) 0.0239(16) 0.0099(14) -0.0001(12) 0.0070(13)
Mo1 0.02413(17) 0.01744(16) 0.02263(17) 0.01355(12) 0.00507(10) 0.00335(9)
Mo2 0.01881(16) 0.02439(17) 0.01642(16) 0.01178(12) -0.00270(9) -0.00659(10)
N1 0.0208(13) 0.0267(14) 0.0283(14) 0.0131(11) -0.0023(11) 0.0028(11)
O1 0.0555(17) 0.0341(14) 0.0390(14) 0.0340(13) 0.0132(12) 0.0100(11)
O2 0.0340(15) 0.0623(19) 0.0436(16) 0.0276(14) -0.0132(12) -0.0350(14)
O3 0.020(3) 0.014(3) 0.022(3) 0.009(3) -0.001(2) 0.001(2)
O4 0.023(3) 0.020(3) 0.021(3) 0.015(3) 0.000(2) -0.005(2)
O5 0.021(3) 0.019(3) 0.018(3) 0.011(3) -0.001(2) -0.003(2)
O6 0.0199(13) 0.0171(13) 0.137(3) 0.0088(10) 0.0052(16) 0.0017(15)
O7 0.0169(19) 0.016(2) 0.0123(18) 0.0078(16) 0.0009(15) 0.0017(14)
O8 0.015(2) 0.015(2) 0.015(3) 0.0074(10) 0.000 0.000
P1 0.0117(5) 0.0117(5) 0.0124(8) 0.0058(2) 0.000 0.000

loop_
_atom_type_symbol
_atom_type_description
_atom_type_scat_dispersion_real
_atom_type_scat_dispersion_imag
_atom_type_scat_source
C C 0.0033 0.0016 'International Tables Vol C Tables 4.2.6.8 and 6.1.1.4'
H H 0.0000 0.0000 'International Tables Vol C Tables 4.2.6.8 and 6.1.1.4'
Mo Mo -1.6832 0.6857 'International Tables Vol C Tables 4.2.6.8 and 6.1.1.4'
N N 0.0061 0.0033 'International Tables Vol C Tables 4.2.6.8 and 6.1.1.4'
O O 0.0106 0.0060 'International Tables Vol C Tables 4.2.6.8 and 6.1.1.4'
P P 0.1023 0.0942 'International Tables Vol C Tables 4.2.6.8 and 6.1.1.4'

loop_
_geom_angle_atom_site_label_1
_geom_angle_atom_site_label_2
_geom_angle_atom_site_label_3
_geom_angle_site_symmetry_1
_geom_angle_site_symmetry_3
_geom_angle
_geom_angle_publ_flag
O4 O40 Mo1 . . 102.6(13) ?
O4 O40 Mo2 . . 90.4(13) ?
Mo1 O40 Mo2 . . 145.2(4) ?
O3 O30 Mo1 . . 92.6(9) ?
O3 O30 Mo1 . 20 90.9(9) ?
Mo1 O30 Mo1 . 20 147.3(3) ?
O5 O50 Mo1 . 20 101.3(9) ?
O5 O50 Mo2 . . 90.2(9) ?
Mo1 O50 Mo2 20 . 151.6(3) ?
N1 C1 C2 . 25 110.1(3) ?
N1 C1 H1A . . 109.6 ?
C2 C1 H1A 25 . 109.6 ?
N1 C1 H1B . . 109.6 ?
C2 C1 H1B 25 . 109.6 ?
H1A C1 H1B . . 108.1 ?
N1 C2 C1 . 25 110.2(3) ?
N1 C2 H2A . . 109.6 ?
C1 C2 H2A 25 . 109.6 ?
N1 C2 H2B . . 109.6 ?
C1 C2 H2B 25 . 109.6 ?
H2A C2 H2B . . 108.1 ?
O1 Mo1 O40 . . 109.5(2) ?
O1 Mo1 O50 . 21 110.5(2) ?
O40 Mo1 O50 . 21 139.9(3) ?
O1 Mo1 O30 . . 110.5(2) ?
O40 Mo1 O30 . . 93.3(3) ?
O50 Mo1 O30 21 . 75.3(3) ?
O1 Mo1 O30 . 21 110.9(2) ?
O40 Mo1 O30 . 21 74.5(3) ?
O50 Mo1 O30 21 21 88.9(2) ?
O30 Mo1 O30 . 21 138.6(4) ?
O1 Mo1 O3 . . 94.28(19) ?
O40 Mo1 O3 . . 89.8(3) ?
O50 Mo1 O3 21 . 89.9(2) ?
O30 Mo1 O3 . . 18.98(15) ?
O30 Mo1 O3 21 . 153.5(3) ?
O1 Mo1 O3 . 21 94.68(19) ?
O40 Mo1 O3 . 21 88.2(3) ?
O50 Mo1 O3 21 21 86.0(2) ?
O30 Mo1 O3 . 21 152.5(3) ?
O30 Mo1 O3 21 21 18.62(15) ?
O3 Mo1 O3 . 21 171.0(3) ?
O1 Mo1 O4 . . 94.32(19) ?
O40 Mo1 O4 . . 16.3(2) ?
O50 Mo1 O4 21 . 154.9(2) ?
O30 Mo1 O4 . . 93.5(3) ?
O30 Mo1 O4 21 . 85.0(3) ?
O3 Mo1 O4 . . 85.0(3) ?
O3 Mo1 O4 21 . 95.3(3) ?
O1 Mo1 O5 . 21 93.53(18) ?
O40 Mo1 O5 . 21 155.4(2) ?
O50 Mo1 O5 21 21 18.00(17) ?
O30 Mo1 O5 . 21 86.4(2) ?
O30 Mo1 O5 21 21 89.6(2) ?
O3 Mo1 O5 . 21 97.2(2) ?
O3 Mo1 O5 21 21 81.2(2) ?
O4 Mo1 O5 . 21 171.7(2) ?
O1 Mo1 O7 . . 159.29(14) ?
O40 Mo1 O7 . . 58.4(2) ?
O50 Mo1 O7 21 . 83.9(2) ?
O30 Mo1 O7 . . 57.5(2) ?
O30 Mo1 O7 21 . 83.3(2) ?
O3 Mo1 O7 . . 70.30(18) ?
O3 Mo1 O7 21 . 101.25(18) ?
O4 Mo1 O7 . . 71.25(19) ?
O5 Mo1 O7 21 . 101.87(18) ?
O1 Mo1 O7 . 21 158.48(13) ?
O40 Mo1 O7 . 21 85.4(2) ?
O50 Mo1 O7 21 21 55.5(2) ?
O30 Mo1 O7 . 21 83.1(2) ?
O30 Mo1 O7 21 21 56.9(2) ?
O3 Mo1 O7 . 21 101.45(18) ?
O3 Mo1 O7 21 21 69.63(18) ?
O4 Mo1 O7 . 21 101.55(19) ?
O5 Mo1 O7 21 21 70.14(18) ?
O7 Mo1 O7 . 21 42.23(15) ?
O2 Mo2 O50 . . 111.8(2) ?
O2 Mo2 O6 . . 101.02(16) ?
O50 Mo2 O6 . . 83.7(2) ?
O2 Mo2 O40 . . 110.1(2) ?
O50 Mo2 O40 . . 89.8(3) ?
O6 Mo2 O40 . . 148.3(2) ?
O2 Mo2 O6 . 2 101.43(16) ?
O50 Mo2 O6 . 2 146.7(2) ?
O6 Mo2 O6 . 2 87.82(16) ?
O40 Mo2 O6 . 2 80.8(2) ?
O2 Mo2 O5 . . 93.44(19) ?
O50 Mo2 O5 . . 19.28(15) ?
O6 Mo2 O5 . . 92.81(19) ?
O40 Mo2 O5 . . 90.9(3) ?
O6 Mo2 O5 2 . 164.7(2) ?
O2 Mo2 O4 . . 93.90(19) ?
O50 Mo2 O4 . . 91.0(3) ?
O6 Mo2 O4 . . 165.1(2) ?
O40 Mo2 O4 . . 17.11(16) ?
O6 Mo2 O4 2 . 89.0(2) ?
O5 Mo2 O4 . . 86.5(3) ?
O2 Mo2 O7 . . 160.55(15) ?
O50 Mo2 O7 . . 56.0(2) ?
O6 Mo2 O7 . . 92.98(15) ?
O40 Mo2 O7 . . 58.4(2) ?
O6 Mo2 O7 2 . 92.46(15) ?
O5 Mo2 O7 . . 72.26(18) ?
O4 Mo2 O7 . . 72.59(19) ?
O2 Mo2 O8 . . 158.13(17) ?
O50 Mo2 O8 . . 83.6(2) ?
O6 Mo2 O8 . . 64.16(14) ?
O40 Mo2 O8 . . 84.4(2) ?
O6 Mo2 O8 2 . 63.75(14) ?
O5 Mo2 O8 . . 102.89(18) ?
O4 Mo2 O8 . . 101.46(19) ?
O7 Mo2 O8 . . 41.32(15) ?
C2 N1 C1 . . 111.5(2) ?
C2 N1 H1C . . 109.3 ?
C1 N1 H1C . . 109.3 ?
C2 N1 H1D . . 109.3 ?
C1 N1 H1D . . 109.3 ?
H1C N1 H1D . . 108.0 ?
O30 O3 Mo1 . . 68.4(9) ?
O30 O3 Mo1 . 20 70.5(9) ?
Mo1 O3 Mo1 . 20 128.0(3) ?
O40 O4 Mo2 . . 72.5(12) ?
O40 O4 Mo1 . . 61.1(12) ?
Mo2 O4 Mo1 . . 124.0(3) ?
O50 O5 Mo2 . . 70.5(8) ?
O50 O5 Mo1 . 20 60.7(8) ?
Mo2 O5 Mo1 . 20 125.0(3) ?
Mo2 O6 Mo2 . 3 139.8(2) ?
P1 O7 O8 . . 54.2(2) ?
P1 O7 O7 . 21 54.43(7) ?
O8 O7 O7 . 21 89.79(17) ?
P1 O7 O7 . 20 54.43(7) ?
O8 O7 O7 . 20 89.79(17) ?
O7 O7 O7 21 20 88.7(3) ?
P1 O7 Mo2 . . 124.6(2) ?
O8 O7 Mo2 . . 70.4(2) ?
O7 O7 Mo2 21 . 132.5(2) ?
O7 O7 Mo2 20 . 132.1(2) ?
P1 O7 Mo1 . . 123.5(2) ?
O8 O7 Mo1 . . 131.7(2) ?
O7 O7 Mo1 21 . 69.08(18) ?
O7 O7 Mo1 20 . 130.5(3) ?
Mo2 O7 Mo1 . . 92.09(13) ?
P1 O7 Mo1 . 20 123.1(2) ?
O8 O7 Mo1 . 20 132.1(2) ?
O7 O7 Mo1 21 20 129.8(3) ?
O7 O7 Mo1 20 20 68.69(18) ?
Mo2 O7 Mo1 . 20 92.48(13) ?
Mo1 O7 Mo1 . 20 91.83(12) ?
P1 O8 O7 . 3 55.9(2) ?
P1 O8 O7 . 2 55.9(2) ?
O7 O8 O7 3 2 91.7(3) ?
P1 O8 O7 . . 55.9(2) ?
O7 O8 O7 3 . 91.7(3) ?
O7 O8 O7 2 . 91.7(3) ?
P1 O8 Mo2 . . 124.17(12) ?
O7 O8 Mo2 3 . 130.90(13) ?
O7 O8 Mo2 2 . 131.30(13) ?
O7 O8 Mo2 . . 68.26(14) ?
P1 O8 Mo2 . 3 124.17(12) ?
O7 O8 Mo2 3 3 68.26(14) ?
O7 O8 Mo2 2 3 130.90(13) ?
O7 O8 Mo2 . 3 131.30(13) ?
Mo2 O8 Mo2 . 3 91.53(17) ?
P1 O8 Mo2 . 2 124.17(12) ?
O7 O8 Mo2 3 2 131.30(13) ?
O7 O8 Mo2 2 2 68.26(14) ?
O7 O8 Mo2 . 2 130.90(13) ?
Mo2 O8 Mo2 . 2 91.53(17) ?
Mo2 O8 Mo2 3 2 91.53(17) ?
O8 P1 O8 19 . 180.0 ?
O8 P1 O7 19 20 69.92(14) ?
O8 P1 O7 . 20 110.08(14) ?
O8 P1 O7 19 19 69.92(14) ?
O8 P1 O7 . 19 110.08(14) ?
O7 P1 O7 20 19 108.86(14) ?
O8 P1 O7 19 . 110.08(14) ?
O8 P1 O7 . . 69.92(14) ?
O7 P1 O7 20 . 71.14(14) ?
O7 P1 O7 19 . 180.0(4) ?
O8 P1 O7 19 3 110.08(14) ?
O8 P1 O7 . 3 69.92(14) ?
O7 P1 O7 20 3 71.14(14) ?
O7 P1 O7 19 3 71.14(14) ?
O7 P1 O7 . 3 108.86(14) ?
O8 P1 O7 19 21 69.92(14) ?
O8 P1 O7 . 21 110.08(14) ?
O7 P1 O7 20 21 108.86(14) ?
O7 P1 O7 19 21 108.86(14) ?
O7 P1 O7 . 21 71.14(14) ?
O7 P1 O7 3 21 180.0(3) ?
O8 P1 O7 19 2 110.08(14) ?
O8 P1 O7 . 2 69.92(14) ?
O7 P1 O7 20 2 180.0(3) ?
O7 P1 O7 19 2 71.14(14) ?
O7 P1 O7 . 2 108.86(14) ?
O7 P1 O7 3 2 108.86(14) ?
O7 P1 O7 21 2 71.14(14) ?

loop_
_geom_bond_atom_site_label_1
_geom_bond_atom_site_label_2
_geom_bond_site_symmetry_2
_geom_bond_distance
_geom_bond_publ_flag
O40 O4 . 0.586(5) ?
O40 Mo1 . 1.830(7) ?
O40 Mo2 . 1.898(7) ?
O30 O3 . 0.641(5) ?
O30 Mo1 . 1.833(6) ?
O30 Mo1 20 1.892(6) ?
O50 O5 . 0.650(5) ?
O50 Mo1 20 1.833(5) ?
O50 Mo2 . 1.855(6) ?
C1 N1 . 1.497(4) ?
C1 C2 25 1.504(5) ?
C1 H1A . 0.9700 ?
C1 H1B . 0.9700 ?
C2 N1 . 1.481(4) ?
C2 C1 25 1.504(5) ?
C2 H2A . 0.9700 ?
C2 H2B . 0.9700 ?
Mo1 O1 . 1.669(2) ?
Mo1 O50 21 1.833(5) ?
Mo1 O30 21 1.892(6) ?
Mo1 O3 . 1.970(6) ?
Mo1 O3 21 2.007(6) ?
Mo1 O4 . 2.039(7) ?
Mo1 O5 21 2.061(5) ?
Mo1 O7 . 2.485(4) ?
Mo1 O7 21 2.492(4) ?
Mo2 O2 . 1.656(2) ?
Mo2 O6 . 1.884(3) ?
Mo2 O6 2 1.921(3) ?
Mo2 O5 . 1.968(6) ?
Mo2 O4 . 1.991(7) ?
Mo2 O7 . 2.458(4) ?
Mo2 O8 . 2.494(4) ?
N1 H1C . 0.9000 ?
N1 H1D . 0.9000 ?
O3 Mo1 20 2.007(6) ?
O5 Mo1 20 2.061(5) ?
O6 Mo2 3 1.921(3) ?
O7 P1 . 1.541(4) ?
O7 O8 . 1.747(5) ?
O7 O7 21 1.793(5) ?
O7 O7 20 1.793(5) ?
O7 Mo1 20 2.492(4) ?
O8 P1 . 1.508(7) ?
O8 O7 3 1.747(5) ?
O8 O7 2 1.747(5) ?
O8 Mo2 3 2.494(4) ?
O8 Mo2 2 2.494(4) ?
P1 O8 19 1.508(7) ?
P1 O7 20 1.541(4) ?
P1 O7 19 1.541(4) ?
P1 O7 3 1.541(4) ?
P1 O7 21 1.541(4) ?
P1 O7 2 1.541(4) ?

loop_
_geom_hbond_atom_site_label_D
_geom_hbond_atom_site_label_H
_geom_hbond_atom_site_label_A
_geom_hbond_site_symmetry_A
_geom_hbond_distance_DH
_geom_hbond_distance_HA
_geom_hbond_distance_DA
_geom_hbond_angle_DHA
N1 H1C O6 . 0.90 2.22 2.812(4) 122.7
N1 H1D O50 . 0.90 2.43 2.926(6) 115.1
N1 H1C O4 3 0.90 2.20 3.041(7) 154.5
N1 H1C O40 3 0.90 2.16 3.047(7) 167.9
N1 H1C O30 20 0.90 2.52 3.091(6) 122.2
N1 H1D O5 . 0.90 2.19 2.852(6) 130.1
N1 H1D O1 35 0.90 2.14 2.900(4) 141.8
C1 H1A O6 . 0.97 2.58 3.101(5) 113.8
C1 H1B O4 27 0.97 2.58 3.347(7) 136.6
C2 H2A O2 27 0.97 2.43 3.291(4) 148.1
C2 H2B O3 20 0.97 2.43 3.156(6) 131.8
C2 H2B O2 28 0.97 2.42 3.068(4) 124.1

loop_
_geom_torsion_atom_site_label_1
_geom_torsion_atom_site_label_2
_geom_torsion_atom_site_label_3
_geom_torsion_atom_site_label_4
_geom_torsion_site_symmetry_1
_geom_torsion_site_symmetry_2
_geom_torsion_site_symmetry_3
_geom_torsion_site_symmetry_4
_geom_torsion
_geom_torsion_publ_flag
O4 O40 Mo1 O1 . . . . -21.8(14) ?
Mo2 O40 Mo1 O1 . . . . -131.3(6) ?
O4 O40 Mo1 O50 . . . 21 162.3(11) ?
Mo2 O40 Mo1 O50 . . . 21 52.7(9) ?
O4 O40 Mo1 O30 . . . . 91.4(13) ?
Mo2 O40 Mo1 O30 . . . . -18.2(7) ?
O4 O40 Mo1 O30 . . . 21 -128.9(14) ?
Mo2 O40 Mo1 O30 . . . 21 121.6(7) ?
O4 O40 Mo1 O3 . . . . 72.7(13) ?
Mo2 O40 Mo1 O3 . . . . -36.8(6) ?
O4 O40 Mo1 O3 . . . 21 -116.1(13) ?
Mo2 O40 Mo1 O3 . . . 21 134.4(6) ?
Mo2 O40 Mo1 O4 . . . . -109.5(17) ?
O4 O40 Mo1 O5 . . . 21 179.8(10) ?
Mo2 O40 Mo1 O5 . . . 21 70.3(10) ?
O4 O40 Mo1 O7 . . . . 139.5(14) ?
Mo2 O40 Mo1 O7 . . . . 30.0(5) ?
O4 O40 Mo1 O7 . . . 21 174.2(13) ?
Mo2 O40 Mo1 O7 . . . 21 64.7(6) ?
O3 O30 Mo1 O1 . . . . 32.5(10) ?
Mo1 O30 Mo1 O1 20 . . . 128.2(6) ?
O3 O30 Mo1 O40 . . . . -79.8(9) ?
Mo1 O30 Mo1 O40 20 . . . 16.0(7) ?
O3 O30 Mo1 O50 . . . 21 139.3(10) ?
Mo1 O30 Mo1 O50 20 . . 21 -125.0(7) ?
O3 O30 Mo1 O30 . . . 21 -149.9(9) ?
Mo1 O30 Mo1 O30 20 . . 21 -54.2(6) ?
Mo1 O30 Mo1 O3 20 . . . 95.7(11) ?
O3 O30 Mo1 O3 . . . 21 -172.2(5) ?
Mo1 O30 Mo1 O3 20 . . 21 -76.5(8) ?
O3 O30 Mo1 O4 . . . . -63.5(9) ?
Mo1 O30 Mo1 O4 20 . . . 32.3(7) ?
O3 O30 Mo1 O5 . . . 21 124.9(9) ?
Mo1 O30 Mo1 O5 20 . . 21 -139.4(6) ?
O3 O30 Mo1 O7 . . . . -128.6(10) ?
Mo1 O30 Mo1 O7 20 . . . -32.8(5) ?
O3 O30 Mo1 O7 . . . 21 -164.7(9) ?
Mo1 O30 Mo1 O7 20 . . 21 -69.0(6) ?
O5 O50 Mo2 O2 . . . . -18.4(9) ?
Mo1 O50 Mo2 O2 20 . . . -133.3(7) ?
O5 O50 Mo2 O6 . . . . -117.7(9) ?
Mo1 O50 Mo2 O6 20 . . . 127.3(7) ?
O5 O50 Mo2 O40 . . . . 93.3(9) ?
Mo1 O50 Mo2 O40 20 . . . -21.6(7) ?
O5 O50 Mo2 O6 . . . 2 166.0(7) ?
Mo1 O50 Mo2 O6 20 . . 2 51.1(9) ?
Mo1 O50 Mo2 O5 20 . . . -114.9(13) ?
O5 O50 Mo2 O4 . . . . 76.3(9) ?
Mo1 O50 Mo2 O4 20 . . . -38.7(7) ?
O5 O50 Mo2 O7 . . . . 144.4(9) ?
Mo1 O50 Mo2 O7 20 . . . 29.4(6) ?
O5 O50 Mo2 O8 . . . . 177.7(9) ?
Mo1 O50 Mo2 O8 20 . . . 62.7(7) ?
O4 O40 Mo2 O2 . . . . 19.0(13) ?
Mo1 O40 Mo2 O2 . . . . 132.1(6) ?
O4 O40 Mo2 O50 . . . . -94.2(12) ?
Mo1 O40 Mo2 O50 . . . . 18.9(6) ?
O4 O40 Mo2 O6 . . . . -171.7(10) ?
Mo1 O40 Mo2 O6 . . . . -58.6(9) ?
O4 O40 Mo2 O6 . . . 2 117.9(13) ?
Mo1 O40 Mo2 O6 . . . 2 -129.0(6) ?
O4 O40 Mo2 O5 . . . . -75.0(12) ?
Mo1 O40 Mo2 O5 . . . . 38.1(6) ?
Mo1 O40 Mo2 O4 . . . . 113.1(16) ?
O4 O40 Mo2 O7 . . . . -143.5(13) ?
Mo1 O40 Mo2 O7 . . . . -30.3(5) ?
O4 O40 Mo2 O8 . . . . -177.8(13) ?
Mo1 O40 Mo2 O8 . . . . -64.7(6) ?
C1 C2 N1 C1 25 . . . 57.4(4) ?
C2 C1 N1 C2 25 . . . -57.3(4) ?
Mo1 O30 O3 Mo1 20 . . . -147.5(4) ?
Mo1 O30 O3 Mo1 . . . 20 147.5(4) ?
O1 Mo1 O3 O30 . . . . -149.7(9) ?
O40 Mo1 O3 O30 . . . . 100.7(9) ?
O50 Mo1 O3 O30 21 . . . -39.1(9) ?
O30 Mo1 O3 O30 21 . . . 48.1(14) ?
O3 Mo1 O3 O30 21 . . . 23.6(10) ?
O4 Mo1 O3 O30 . . . . 116.3(9) ?
O5 Mo1 O3 O30 21 . . . -55.6(9) ?
O7 Mo1 O3 O30 . . . . 44.5(9) ?
O7 Mo1 O3 O30 21 . . . 15.5(9) ?
O1 Mo1 O3 Mo1 . . . 20 170.2(3) ?
O40 Mo1 O3 Mo1 . . . 20 60.7(4) ?
O50 Mo1 O3 Mo1 21 . . 20 -79.2(4) ?
O30 Mo1 O3 Mo1 . . . 20 -40.0(7) ?
O30 Mo1 O3 Mo1 21 . . 20 8.1(9) ?
O3 Mo1 O3 Mo1 21 . . 20 -16.5(4) ?
O4 Mo1 O3 Mo1 . . . 20 76.3(4) ?
O5 Mo1 O3 Mo1 21 . . 20 -95.6(4) ?
O7 Mo1 O3 Mo1 . . . 20 4.4(3) ?
O7 Mo1 O3 Mo1 21 . . 20 -24.5(4) ?
Mo1 O40 O4 Mo2 . . . . -147.5(7) ?
Mo2 O40 O4 Mo1 . . . . 147.5(7) ?
O2 Mo2 O4 O40 . . . . -162.2(12) ?
O50 Mo2 O4 O40 . . . . 85.9(13) ?
O6 Mo2 O4 O40 . . . . 17(2) ?
O6 Mo2 O4 O40 2 . . . -60.8(12) ?
O5 Mo2 O4 O40 . . . . 104.6(13) ?
O7 Mo2 O4 O40 . . . . 32.1(12) ?
O8 Mo2 O4 O40 . . . . 2.2(13) ?
O2 Mo2 O4 Mo1 . . . . 163.3(4) ?
O50 Mo2 O4 Mo1 . . . . 51.3(4) ?
O6 Mo2 O4 Mo1 . . . . -17.6(11) ?
O40 Mo2 O4 Mo1 . . . . -34.6(10) ?
O6 Mo2 O4 Mo1 2 . . . -95.3(4) ?
O5 Mo2 O4 Mo1 . . . . 70.1(4) ?
O7 Mo2 O4 Mo1 . . . . -2.5(3) ?
O8 Mo2 O4 Mo1 . . . . -32.4(4) ?
O1 Mo1 O4 O40 . . . . 159.5(13) ?
O50 Mo1 O4 O40 21 . . . -27.6(17) ?
O30 Mo1 O4 O40 . . . . -89.6(13) ?
O30 Mo1 O4 O40 21 . . . 48.9(13) ?
O3 Mo1 O4 O40 . . . . -106.6(13) ?
O3 Mo1 O4 O40 21 . . . 64.4(13) ?
O5 Mo1 O4 O40 21 . . . -1(3) ?
O7 Mo1 O4 O40 . . . . -35.7(13) ?
O7 Mo1 O4 O40 21 . . . -5.9(13) ?
O1 Mo1 O4 Mo2 . . . . -162.3(4) ?
O40 Mo1 O4 Mo2 . . . . 38.2(11) ?
O50 Mo1 O4 Mo2 21 . . . 10.6(9) ?
O30 Mo1 O4 Mo2 . . . . -51.4(4) ?
O30 Mo1 O4 Mo2 21 . . . 87.0(4) ?
O3 Mo1 O4 Mo2 . . . . -68.4(4) ?
O3 Mo1 O4 Mo2 21 . . . 102.5(4) ?
O5 Mo1 O4 Mo2 21 . . . 37.6(19) ?
O7 Mo1 O4 Mo2 . . . . 2.5(3) ?
O7 Mo1 O4 Mo2 21 . . . 32.3(4) ?
Mo1 O50 O5 Mo2 20 . . . 153.9(5) ?
Mo2 O50 O5 Mo1 . . . 20 -153.9(5) ?
O2 Mo2 O5 O50 . . . . 163.0(9) ?
O6 Mo2 O5 O50 . . . . 61.8(9) ?
O40 Mo2 O5 O50 . . . . -86.8(9) ?
O6 Mo2 O5 O50 2 . . . -30.3(14) ?
O4 Mo2 O5 O50 . . . . -103.3(9) ?
O7 Mo2 O5 O50 . . . . -30.5(8) ?
O8 Mo2 O5 O50 . . . . -2.4(9) ?
O2 Mo2 O5 Mo1 . . . 20 -169.1(3) ?
O50 Mo2 O5 Mo1 . . . 20 27.9(7) ?
O6 Mo2 O5 Mo1 . . . 20 89.7(3) ?
O40 Mo2 O5 Mo1 . . . 20 -58.9(4) ?
O6 Mo2 O5 Mo1 2 . . 20 -2.4(9) ?
O4 Mo2 O5 Mo1 . . . 20 -75.4(3) ?
O7 Mo2 O5 Mo1 . . . 20 -2.6(3) ?
O8 Mo2 O5 Mo1 . . . 20 25.5(3) ?
O2 Mo2 O6 Mo2 . . . 3 153.3(3) ?
O50 Mo2 O6 Mo2 . . . 3 -95.6(4) ?
O40 Mo2 O6 Mo2 . . . 3 -16.4(6) ?
O6 Mo2 O6 Mo2 2 . . 3 52.1(4) ?
O5 Mo2 O6 Mo2 . . . 3 -112.6(3) ?
O4 Mo2 O6 Mo2 . . . 3 -25.8(10) ?
O7 Mo2 O6 Mo2 . . . 3 -40.2(3) ?
O8 Mo2 O6 Mo2 . . . 3 -9.7(3) ?
O2 Mo2 O7 P1 . . . . 179.9(3) ?
O50 Mo2 O7 P1 . . . . 124.1(3) ?
O6 Mo2 O7 P1 . . . . 43.7(3) ?
O40 Mo2 O7 P1 . . . . -121.9(4) ?
O6 Mo2 O7 P1 2 . . . -44.2(3) ?
O5 Mo2 O7 P1 . . . . 135.7(3) ?
O4 Mo2 O7 P1 . . . . -132.4(3) ?
O8 Mo2 O7 P1 . . . . -0.22(13) ?
O2 Mo2 O7 O8 . . . . -179.9(3) ?
O50 Mo2 O7 O8 . . . . 124.3(3) ?
O6 Mo2 O7 O8 . . . . 43.93(13) ?
O40 Mo2 O7 O8 . . . . -121.6(3) ?
O6 Mo2 O7 O8 2 . . . -44.02(13) ?
O5 Mo2 O7 O8 . . . . 135.9(2) ?
O4 Mo2 O7 O8 . . . . -132.2(2) ?
O2 Mo2 O7 O7 . . . 21 -109.2(3) ?
O50 Mo2 O7 O7 . . . 21 -165.0(4) ?
O6 Mo2 O7 O7 . . . 21 114.6(2) ?
O40 Mo2 O7 O7 . . . 21 -50.9(3) ?
O6 Mo2 O7 O7 2 . . 21 26.7(2) ?
O5 Mo2 O7 O7 . . . 21 -153.4(3) ?
O4 Mo2 O7 O7 . . . 21 -61.5(3) ?
O8 Mo2 O7 O7 . . . 21 70.69(16) ?
O2 Mo2 O7 O7 . . . 20 109.2(3) ?
O50 Mo2 O7 O7 . . . 20 53.3(3) ?
O6 Mo2 O7 O7 . . . 20 -27.0(2) ?
O40 Mo2 O7 O7 . . . 20 167.4(4) ?
O6 Mo2 O7 O7 2 . . 20 -115.0(2) ?
O5 Mo2 O7 O7 . . . 20 65.0(3) ?
O4 Mo2 O7 O7 . . . 20 156.8(3) ?
O8 Mo2 O7 O7 . . . 20 -70.97(16) ?
O2 Mo2 O7 Mo1 . . . . -46.0(4) ?
O50 Mo2 O7 Mo1 . . . . -101.8(2) ?
O6 Mo2 O7 Mo1 . . . . 177.83(12) ?
O40 Mo2 O7 Mo1 . . . . 12.3(2) ?
O6 Mo2 O7 Mo1 2 . . . 89.88(12) ?
O5 Mo2 O7 Mo1 . . . . -90.2(2) ?
O4 Mo2 O7 Mo1 . . . . 1.7(2) ?
O8 Mo2 O7 Mo1 . . . . 133.89(18) ?
O2 Mo2 O7 Mo1 . . . 20 46.0(4) ?
O50 Mo2 O7 Mo1 . . . 20 -9.9(2) ?
O6 Mo2 O7 Mo1 . . . 20 -90.25(12) ?
O40 Mo2 O7 Mo1 . . . 20 104.2(3) ?
O6 Mo2 O7 Mo1 2 . . 20 -178.20(12) ?
O5 Mo2 O7 Mo1 . . . 20 1.74(18) ?
O4 Mo2 O7 Mo1 . . . 20 93.6(2) ?
O8 Mo2 O7 Mo1 . . . 20 -134.18(18) ?
O1 Mo1 O7 P1 . . . . -179.1(2) ?
O40 Mo1 O7 P1 . . . . 122.1(4) ?
O50 Mo1 O7 P1 21 . . . -43.3(3) ?
O30 Mo1 O7 P1 . . . . -119.7(3) ?
O30 Mo1 O7 P1 21 . . . 46.2(3) ?
O3 Mo1 O7 P1 . . . . -135.4(3) ?
O3 Mo1 O7 P1 21 . . . 41.3(3) ?
O4 Mo1 O7 P1 . . . . 133.2(3) ?
O5 Mo1 O7 P1 21 . . . -41.9(3) ?
O7 Mo1 O7 P1 21 . . . -0.32(13) ?
O1 Mo1 O7 O8 . . . . 111.4(4) ?
O40 Mo1 O7 O8 . . . . 52.7(4) ?
O50 Mo1 O7 O8 21 . . . -112.8(4) ?
O30 Mo1 O7 O8 . . . . 170.8(4) ?
O30 Mo1 O7 O8 21 . . . -23.2(4) ?
O3 Mo1 O7 O8 . . . . 155.1(4) ?
O3 Mo1 O7 O8 21 . . . -28.1(4) ?
O4 Mo1 O7 O8 . . . . 63.7(4) ?
O5 Mo1 O7 O8 21 . . . -111.4(4) ?
O7 Mo1 O7 O8 21 . . . -69.8(3) ?
O1 Mo1 O7 O7 . . . 21 -178.8(3) ?
O40 Mo1 O7 O7 . . . 21 122.4(3) ?
O50 Mo1 O7 O7 21 . . 21 -43.0(3) ?
O30 Mo1 O7 O7 . . . 21 -119.4(3) ?
O30 Mo1 O7 O7 21 . . 21 46.5(3) ?
O3 Mo1 O7 O7 . . . 21 -135.1(3) ?
O3 Mo1 O7 O7 21 . . 21 41.6(3) ?
O4 Mo1 O7 O7 . . . 21 133.5(3) ?
O5 Mo1 O7 O7 21 . . 21 -41.6(3) ?
O1 Mo1 O7 O7 . . . 20 -109.7(4) ?
O40 Mo1 O7 O7 . . . 20 -168.5(4) ?
O50 Mo1 O7 O7 21 . . 20 26.0(3) ?
O30 Mo1 O7 O7 . . . 20 -50.4(3) ?
O30 Mo1 O7 O7 21 . . 20 115.6(3) ?
O3 Mo1 O7 O7 . . . 20 -66.0(3) ?
O3 Mo1 O7 O7 21 . . 20 110.7(3) ?
O4 Mo1 O7 O7 . . . 20 -157.4(3) ?
O5 Mo1 O7 O7 21 . . 20 27.5(3) ?
O7 Mo1 O7 O7 21 . . 20 69.1(4) ?
O1 Mo1 O7 Mo2 . . . . 46.0(4) ?
O40 Mo1 O7 Mo2 . . . . -12.7(3) ?
O50 Mo1 O7 Mo2 21 . . . -178.2(2) ?
O30 Mo1 O7 Mo2 . . . . 105.4(2) ?
O30 Mo1 O7 Mo2 21 . . . -88.63(19) ?
O3 Mo1 O7 Mo2 . . . . 89.7(2) ?
O3 Mo1 O7 Mo2 21 . . . -93.52(19) ?
O4 Mo1 O7 Mo2 . . . . -1.6(2) ?
O5 Mo1 O7 Mo2 21 . . . -176.75(17) ?
O7 Mo1 O7 Mo2 21 . . . -135.2(2) ?
O1 Mo1 O7 Mo1 . . . 20 -46.5(4) ?
O40 Mo1 O7 Mo1 . . . 20 -105.3(3) ?
O50 Mo1 O7 Mo1 21 . . 20 89.3(2) ?
O30 Mo1 O7 Mo1 . . . 20 12.9(2) ?
O30 Mo1 O7 Mo1 21 . . 20 178.8(2) ?
O3 Mo1 O7 Mo1 . . . 20 -2.81(18) ?
O3 Mo1 O7 Mo1 21 . . 20 173.92(18) ?
O4 Mo1 O7 Mo1 . . . 20 -94.2(2) ?
O5 Mo1 O7 Mo1 21 . . 20 90.70(19) ?
O7 Mo1 O7 Mo1 21 . . 20 132.3(3) ?
O7 O7 O8 P1 21 . . . 44.36(15) ?
O7 O7 O8 P1 20 . . . -44.36(15) ?
Mo2 O7 O8 P1 . . . . -179.77(14) ?
Mo1 O7 O8 P1 . . . . 105.6(3) ?
Mo1 O7 O8 P1 20 . . . -104.8(3) ?
P1 O7 O8 O7 . . . 3 45.85(16) ?
O7 O7 O8 O7 21 . . 3 90.21(18) ?
O7 O7 O8 O7 20 . . 3 1.5(3) ?
Mo2 O7 O8 O7 . . . 3 -133.9(2) ?
Mo1 O7 O8 O7 . . . 3 151.4(2) ?
Mo1 O7 O8 O7 20 . . 3 -59.0(5) ?
P1 O7 O8 O7 . . . 2 -45.85(16) ?
O7 O7 O8 O7 21 . . 2 -1.5(3) ?
O7 O7 O8 O7 20 . . 2 -90.21(18) ?
Mo2 O7 O8 O7 . . . 2 134.4(2) ?
Mo1 O7 O8 O7 . . . 2 59.7(5) ?
Mo1 O7 O8 O7 20 . . 2 -150.7(2) ?
P1 O7 O8 Mo2 . . . . 179.77(14) ?
O7 O7 O8 Mo2 21 . . . -135.9(2) ?
O7 O7 O8 Mo2 20 . . . 135.4(2) ?
Mo1 O7 O8 Mo2 . . . . -74.6(3) ?
Mo1 O7 O8 Mo2 20 . . . 75.0(3) ?
P1 O7 O8 Mo2 . . . 3 108.0(3) ?
O7 O7 O8 Mo2 21 . . 3 152.3(3) ?
O7 O7 O8 Mo2 20 . . 3 63.6(4) ?
Mo2 O7 O8 Mo2 . . . 3 -71.8(3) ?
Mo1 O7 O8 Mo2 . . . 3 -146.5(2) ?
Mo1 O7 O8 Mo2 20 . . 3 3.1(6) ?
P1 O7 O8 Mo2 . . . 2 -108.1(3) ?
O7 O7 O8 Mo2 21 . . 2 -63.8(4) ?
O7 O7 O8 Mo2 20 . . 2 -152.5(3) ?
Mo2 O7 O8 Mo2 . . . 2 72.1(3) ?
Mo1 O7 O8 Mo2 . . . 2 -2.5(6) ?
Mo1 O7 O8 Mo2 20 . . 2 147.1(2) ?
O2 Mo2 O8 P1 . . . . -179.9(2) ?
O50 Mo2 O8 P1 . . . . -43.38(17) ?
O6 Mo2 O8 P1 . . . . -129.43(12) ?
O40 Mo2 O8 P1 . . . . 47.0(2) ?
O6 Mo2 O8 P1 2 . . . 129.51(12) ?
O5 Mo2 O8 P1 . . . . -42.59(17) ?
O4 Mo2 O8 P1 . . . . 46.4(2) ?
O7 Mo2 O8 P1 . . . . 0.23(14) ?
O2 Mo2 O8 O7 . . . 3 -107.8(4) ?
O50 Mo2 O8 O7 . . . 3 28.7(4) ?
O6 Mo2 O8 O7 . . . 3 -57.4(3) ?
O40 Mo2 O8 O7 . . . 3 119.1(4) ?
O6 Mo2 O8 O7 2 . . 3 -158.4(4) ?
O5 Mo2 O8 O7 . . . 3 29.5(4) ?
O4 Mo2 O8 O7 . . . 3 118.4(4) ?
O7 Mo2 O8 O7 . . . 3 72.3(4) ?
O2 Mo2 O8 O7 . . . 2 107.9(4) ?
O50 Mo2 O8 O7 . . . 2 -115.6(4) ?
O6 Mo2 O8 O7 . . . 2 158.3(4) ?
O40 Mo2 O8 O7 . . . 2 -25.2(4) ?
O6 Mo2 O8 O7 2 . . 2 57.3(3) ?
O5 Mo2 O8 O7 . . . 2 -114.8(4) ?
O4 Mo2 O8 O7 . . . 2 -25.9(4) ?
O7 Mo2 O8 O7 . . . 2 -72.0(4) ?
O2 Mo2 O8 O7 . . . . 179.9(3) ?
O50 Mo2 O8 O7 . . . . -43.6(2) ?
O6 Mo2 O8 O7 . . . . -129.66(18) ?
O40 Mo2 O8 O7 . . . . 46.8(2) ?
O6 Mo2 O8 O7 2 . . . 129.28(18) ?
O5 Mo2 O8 O7 . . . . -42.8(2) ?
O4 Mo2 O8 O7 . . . . 46.1(2) ?
O2 Mo2 O8 Mo2 . . . 3 -45.7(3) ?
O50 Mo2 O8 Mo2 . . . 3 90.84(19) ?
O6 Mo2 O8 Mo2 . . . 3 4.78(12) ?
O40 Mo2 O8 Mo2 . . . 3 -178.8(2) ?
O6 Mo2 O8 Mo2 2 . . 3 -96.28(18) ?
O5 Mo2 O8 Mo2 . . . 3 91.6(2) ?
O4 Mo2 O8 Mo2 . . . 3 -179.4(2) ?
O7 Mo2 O8 Mo2 . . . 3 134.44(16) ?
O2 Mo2 O8 Mo2 . . . 2 45.9(3) ?
O50 Mo2 O8 Mo2 . . . 2 -177.6(2) ?
O6 Mo2 O8 Mo2 . . . 2 96.35(18) ?
O40 Mo2 O8 Mo2 . . . 2 -87.2(2) ?
O6 Mo2 O8 Mo2 2 . . 2 -4.70(12) ?
O5 Mo2 O8 Mo2 . . . 2 -176.80(18) ?
O4 Mo2 O8 Mo2 . . . 2 -87.8(2) ?
O7 Mo2 O8 Mo2 . . . 2 -133.99(16) ?
O7 O8 P1 O8 3 . . 19 0E1(10) ?
O7 O8 P1 O8 2 . . 19 0E1(2) ?
O7 O8 P1 O8 . . . 19 0E1(10) ?
Mo2 O8 P1 O8 . . . 19 0E1(10) ?
Mo2 O8 P1 O8 3 . . 19 0E1(10) ?
Mo2 O8 P1 O8 2 . . 19 0E1(2) ?
O7 O8 P1 O7 3 . . 20 -60.0 ?
O7 O8 P1 O7 2 . . 20 180.0 ?
O7 O8 P1 O7 . . . 20 60.0 ?
Mo2 O8 P1 O7 . . . 20 59.75(15) ?
Mo2 O8 P1 O7 3 . . 20 -60.25(15) ?
Mo2 O8 P1 O7 2 . . 20 179.75(15) ?
O7 O8 P1 O7 3 . . 19 60.0 ?
O7 O8 P1 O7 2 . . 19 -60.0 ?
O7 O8 P1 O7 . . . 19 180.0 ?
Mo2 O8 P1 O7 . . . 19 179.75(15) ?
Mo2 O8 P1 O7 3 . . 19 59.75(15) ?
Mo2 O8 P1 O7 2 . . 19 -60.25(15) ?
O7 O8 P1 O7 3 . . . -120.0 ?
O7 O8 P1 O7 2 . . . 120.0 ?
Mo2 O8 P1 O7 . . . . -0.25(15) ?
Mo2 O8 P1 O7 3 . . . -120.25(15) ?
Mo2 O8 P1 O7 2 . . . 119.75(15) ?
O7 O8 P1 O7 2 . . 3 -120.0 ?
O7 O8 P1 O7 . . . 3 120.0 ?
Mo2 O8 P1 O7 . . . 3 119.75(15) ?
Mo2 O8 P1 O7 3 . . 3 -0.25(15) ?
Mo2 O8 P1 O7 2 . . 3 -120.25(15) ?
O7 O8 P1 O7 3 . . 21 180.0 ?
O7 O8 P1 O7 2 . . 21 60.0 ?
O7 O8 P1 O7 . . . 21 -60.0 ?
Mo2 O8 P1 O7 . . . 21 -60.25(15) ?
Mo2 O8 P1 O7 3 . . 21 179.75(15) ?
Mo2 O8 P1 O7 2 . . 21 59.75(15) ?
O7 O8 P1 O7 3 . . 2 120.0 ?
O7 O8 P1 O7 . . . 2 -120.0 ?
Mo2 O8 P1 O7 . . . 2 -120.25(15) ?
Mo2 O8 P1 O7 3 . . 2 119.75(15) ?
Mo2 O8 P1 O7 2 . . 2 -0.25(15) ?
O8 O7 P1 O8 . . . 19 180.0 ?
O7 O7 P1 O8 21 . . 19 59.27(17) ?
O7 O7 P1 O8 20 . . 19 -59.27(17) ?
Mo2 O7 P1 O8 . . . 19 -179.74(15) ?
Mo1 O7 P1 O8 . . . 19 59.6(2) ?
Mo1 O7 P1 O8 20 . . 19 -58.9(2) ?
O7 O7 P1 O8 21 . . . -120.73(17) ?
O7 O7 P1 O8 20 . . . 120.73(17) ?
Mo2 O7 P1 O8 . . . . 0.26(15) ?
Mo1 O7 P1 O8 . . . . -120.4(2) ?
Mo1 O7 P1 O8 20 . . . 121.1(2) ?
O8 O7 P1 O7 . . . 20 -120.73(17) ?
O7 O7 P1 O7 21 . . 20 118.5(3) ?
Mo2 O7 P1 O7 . . . 20 -120.5(2) ?
Mo1 O7 P1 O7 . . . 20 118.9(4) ?
Mo1 O7 P1 O7 20 . . 20 0.36(16) ?
O8 O7 P1 O7 . . . 19 60.87(7) ?
O7 O7 P1 O7 21 . . 19 -59.9(2) ?
O7 O7 P1 O7 20 . . 19 -178.39(15) ?
Mo2 O7 P1 O7 . . . 19 61.1(2) ?
Mo1 O7 P1 O7 . . . 19 -59.5(2) ?
Mo1 O7 P1 O7 20 . . 19 -178.03(18) ?
O8 O7 P1 O7 . . . 3 -59.27(17) ?
O7 O7 P1 O7 21 . . 3 180.0 ?
O7 O7 P1 O7 20 . . 3 61.5(3) ?
Mo2 O7 P1 O7 . . . 3 -59.0(2) ?
Mo1 O7 P1 O7 . . . 3 -179.64(15) ?
Mo1 O7 P1 O7 20 . . 3 61.8(4) ?
O8 O7 P1 O7 . . . 21 120.73(17) ?
O7 O7 P1 O7 20 . . 21 -118.5(3) ?
Mo2 O7 P1 O7 . . . 21 121.0(2) ?
Mo1 O7 P1 O7 . . . 21 0.36(15) ?
Mo1 O7 P1 O7 20 . . 21 -118.2(4) ?
O8 O7 P1 O7 . . . 2 59.27(17) ?
O7 O7 P1 O7 21 . . 2 -61.5(3) ?
O7 O7 P1 O7 20 . . 2 180.0 ?
Mo2 O7 P1 O7 . . . 2 59.5(2) ?
Mo1 O7 P1 O7 . . . 2 -61.1(4) ?
Mo1 O7 P1 O7 20 . . 2 -179.64(16) ?
